data_4020806
loop_
_publ_author_name
'J. Marin'
'C. Didierjean'
'A. Aubry'
'J.-R. Casimir'
'J.-P. Briand'
'G. Guichard'

_publ_section_title
;
 Synthesis of Enantiopure 4-Hydroxypipecolate and 4-Hydroxylysine
 Derivatives from a Common 4,6-Dioxopiperidinecarboxylate Precursor
;
_journal_name_full 'Journal of Organic Chemistry'
_journal_page_first 130
_journal_page_last 141
_journal_paper_doi 10.1021/jo0353886
_journal_volume 69
_journal_year 2004
_chemical_formula_sum 'C22 H30 N2 O8'
_chemical_formula_weight 450.48
_chemical_name_common
;
trans-4-hydroxy-pipecolate derivative
;
_space_group_IT_number 19
_symmetry_cell_setting orthorhombic
_symmetry_space_group_name_Hall 'P 2ac 2ab'
_symmetry_space_group_name_H-M 'P 21 21 21'
_cell_angle_alpha 90.00
_cell_angle_beta 90.00
_cell_angle_gamma 90.00
_cell_formula_units_Z 4
_cell_length_a 6.2400(2)
_cell_length_b 13.5460(4)
_cell_length_c 29.7090(9)
_cell_measurement_temperature 293(2)
_cell_volume 2511.21(13)
_diffrn_ambient_temperature 293(2)
_exptl_crystal_density_diffrn 1.192
_cod_database_code 4020806

loop_
_symmetry_equiv_pos_as_xyz
'x, y, z'
'-x+1/2, -y, z+1/2'
'x+1/2, -y+1/2, -z'
'-x, y+1/2, -z+1/2'

loop_
_atom_site_label
_atom_site_type_symbol
_atom_site_fract_x
_atom_site_fract_y
_atom_site_fract_z
_atom_site_U_iso_or_equiv
_atom_site_adp_type
_atom_site_occupancy
_atom_site_symmetry_multiplicity
_atom_site_calc_flag
_atom_site_refinement_flags
_atom_site_disorder_assembly
_atom_site_disorder_group
O3 O 0.2131(3) 0.80848(15) 0.66401(7) 0.0596(6) Uani 1 1 d . . .
O4 O 0.2094(4) 0.77797(17) 0.58947(7) 0.0732(7) Uani 1 1 d . . .
O8 O -0.3376(4) 1.19016(15) 0.65735(6) 0.0633(6) Uani 1 1 d . . .
O7 O -0.4989(4) 1.11686(17) 0.71724(7) 0.0737(7) Uani 1 1 d . . .
O1 O -0.1559(4) 1.0303(2) 0.55963(6) 0.0795(8) Uani 1 1 d . . .
N1 N -0.2258(4) 1.04174(18) 0.67942(7) 0.0482(6) Uani 1 1 d . . .
O2 O -0.4187(4) 0.9700(2) 0.60189(8) 0.0956(10) Uani 1 1 d . . .
O6 O 1.1431(5) 0.5125(2) 0.62197(10) 0.1041(10) Uani 1 1 d . . .
C7 C 0.0884(5) 0.9711(2) 0.64070(10) 0.0524(8) Uani 1 1 d . . .
H7A H 0.1516 0.9626 0.6111 0.063 Uiso 1 1 calc R . .
H7B H 0.1950 1.0011 0.6601 0.063 Uiso 1 1 calc R . .
C12 C 0.4843(5) 0.7068(2) 0.63504(10) 0.0514(8) Uani 1 1 d . . .
N2 N 1.0387(5) 0.5353(2) 0.65470(12) 0.0739(8) Uani 1 1 d . . .
C13 C 0.5396(5) 0.6760(2) 0.67760(10) 0.0594(9) Uani 1 1 d . . .
H13 H 0.4543 0.6936 0.7020 0.071 Uiso 1 1 calc R . .
C15 C 0.8426(5) 0.5959(2) 0.64812(11) 0.0576(8) Uani 1 1 d . . .
C17 C 0.6117(6) 0.6807(3) 0.59855(11) 0.0639(9) Uani 1 1 d . . .
H17 H 0.5739 0.7010 0.5697 0.077 Uiso 1 1 calc R . .
C11 C 0.2884(5) 0.7677(2) 0.62627(12) 0.0585(8) Uani 1 1 d . . .
O5 O 1.0867(5) 0.5128(3) 0.69269(11) 0.1152(11) Uani 1 1 d . . .
C18 C -0.3676(5) 1.1167(2) 0.68713(10) 0.0521(8) Uani 1 1 d . . .
C6 C -0.1073(4) 1.0390(2) 0.63726(8) 0.0462(7) Uani 1 1 d . . .
H6 H -0.0553 1.1059 0.6312 0.055 Uiso 1 1 calc R . .
C5 C -0.2498(6) 1.0087(3) 0.59812(9) 0.0553(8) Uani 1 1 d . . .
C10 C -0.2676(5) 0.9488(2) 0.70291(10) 0.0573(8) Uani 1 1 d . . .
H10A H -0.3795 0.9129 0.6872 0.069 Uiso 1 1 calc R . .
H10B H -0.3185 0.9629 0.7331 0.069 Uiso 1 1 calc R . .
C8 C 0.0252(5) 0.8721(2) 0.65936(10) 0.0519(8) Uani 1 1 d . . .
H8 H -0.0800 0.8407 0.6395 0.062 Uiso 1 1 calc R . .
C9 C -0.0693(5) 0.8850(2) 0.70572(9) 0.0597(9) Uani 1 1 d . . .
H9A H 0.0352 0.9159 0.7254 0.072 Uiso 1 1 calc R . .
H9B H -0.1060 0.8211 0.7182 0.072 Uiso 1 1 calc R . .
C16 C 0.7924(6) 0.6252(2) 0.60486(11) 0.0644(9) Uani 1 1 d . . .
H16 H 0.8791 0.6077 0.5807 0.077 Uiso 1 1 calc R . .
C14 C 0.7200(5) 0.6193(2) 0.68448(11) 0.0613(9) Uani 1 1 d . . .
H14 H 0.7570 0.5977 0.7132 0.074 Uiso 1 1 calc R . .
C19 C -0.4652(6) 1.2805(3) 0.65839(12) 0.0693(10) Uani 1 1 d . . .
C22 C -0.3762(8) 1.3377(3) 0.61913(13) 0.0946(13) Uani 1 1 d . . .
H22A H -0.4009 1.3016 0.5918 0.142 Uiso 1 1 calc R . .
H22B H -0.2250 1.3472 0.6232 0.142 Uiso 1 1 calc R . .
H22C H -0.4459 1.4008 0.6173 0.142 Uiso 1 1 calc R . .
C20 C -0.4277(10) 1.3360(3) 0.70124(13) 0.1098(16) Uani 1 1 d . . .
H20A H -0.4847 1.2990 0.7261 0.165 Uiso 1 1 calc R . .
H20B H -0.4976 1.3990 0.6997 0.165 Uiso 1 1 calc R . .
H20C H -0.2766 1.3455 0.7055 0.165 Uiso 1 1 calc R . .
C21 C -0.6999(7) 1.2563(4) 0.6509(2) 0.1267(19) Uani 1 1 d . . .
H21A H -0.7159 1.2210 0.6231 0.190 Uiso 1 1 calc R . .
H21B H -0.7814 1.3164 0.6497 0.190 Uiso 1 1 calc R . .
H21C H -0.7511 1.2162 0.6753 0.190 Uiso 1 1 calc R . .
C1 C -0.2512(7) 1.0031(4) 0.51534(11) 0.0958(15) Uani 1 1 d . . .
C3 C -0.2827(11) 0.8942(5) 0.51300(15) 0.147(2) Uani 1 1 d . . .
H3A H -0.1472 0.8617 0.5168 0.221 Uiso 1 1 calc R . .
H3B H -0.3423 0.8770 0.4843 0.221 Uiso 1 1 calc R . .
H3C H -0.3788 0.8739 0.5365 0.221 Uiso 1 1 calc R . .
C4 C -0.4588(11) 1.0610(6) 0.50995(16) 0.163(3) Uani 1 1 d . . .
H4A H -0.4293 1.1303 0.5122 0.244 Uiso 1 1 calc R . .
H4B H -0.5575 1.0421 0.5332 0.244 Uiso 1 1 calc R . .
H4C H -0.5206 1.0469 0.4811 0.244 Uiso 1 1 calc R . .
C2 C -0.0816(11) 1.0385(7) 0.48319(14) 0.206(4) Uani 1 1 d . . .
H2A H -0.0665 1.1088 0.4858 0.309 Uiso 1 1 calc R . .
H2B H -0.1224 1.0220 0.4530 0.309 Uiso 1 1 calc R . .
H2C H 0.0523 1.0073 0.4903 0.309 Uiso 1 1 calc R . .

loop_
_atom_site_aniso_label
_atom_site_aniso_U_11
_atom_site_aniso_U_22
_atom_site_aniso_U_33
_atom_site_aniso_U_23
_atom_site_aniso_U_13
_atom_site_aniso_U_12
O3 0.0577(13) 0.0591(13) 0.0620(12) -0.0064(11) -0.0016(11) 0.0163(11)
O4 0.0738(16) 0.0797(16) 0.0660(14) -0.0176(12) -0.0115(13) 0.0190(14)
O8 0.0783(16) 0.0504(13) 0.0611(12) 0.0060(11) 0.0096(11) 0.0208(12)
O7 0.0832(17) 0.0676(16) 0.0703(14) -0.0007(12) 0.0294(14) 0.0185(14)
O1 0.0742(15) 0.117(2) 0.0476(12) 0.0060(13) 0.0034(12) -0.0153(16)
N1 0.0516(15) 0.0473(15) 0.0459(12) 0.0027(11) 0.0060(11) 0.0094(13)
O2 0.0556(17) 0.163(3) 0.0680(15) -0.0077(16) 0.0036(12) -0.0266(19)
O6 0.0912(19) 0.112(2) 0.109(2) 0.0036(18) 0.0244(18) 0.0465(18)
C7 0.0442(17) 0.0569(19) 0.0562(17) -0.0060(15) 0.0043(14) 0.0010(15)
C12 0.0539(18) 0.0374(17) 0.0627(19) -0.0058(15) 0.0023(17) 0.0029(15)
N2 0.067(2) 0.0619(19) 0.093(2) 0.0056(18) 0.0045(19) 0.0146(16)
C13 0.063(2) 0.055(2) 0.0597(19) -0.0022(17) 0.0077(16) 0.0076(17)
C15 0.0543(19) 0.0433(19) 0.075(2) -0.0039(16) 0.0022(17) 0.0080(15)
C17 0.068(2) 0.061(2) 0.0628(19) -0.0058(18) -0.0017(18) 0.016(2)
C11 0.057(2) 0.054(2) 0.064(2) -0.0114(17) -0.0027(18) 0.0015(17)
O5 0.102(2) 0.142(3) 0.102(2) 0.023(2) -0.0019(18) 0.056(2)
C18 0.0569(19) 0.0496(19) 0.0497(16) -0.0058(16) -0.0004(17) 0.0065(16)
C6 0.0460(17) 0.0466(17) 0.0460(15) -0.0023(14) 0.0049(13) 0.0030(15)
C5 0.046(2) 0.070(2) 0.0501(19) 0.0021(16) 0.0055(15) 0.0104(19)
C10 0.059(2) 0.056(2) 0.0573(17) 0.0036(16) 0.0108(15) 0.0062(18)
C8 0.0446(17) 0.0517(19) 0.0594(17) -0.0059(16) 0.0008(15) 0.0118(16)
C9 0.066(2) 0.0566(19) 0.0560(18) 0.0064(16) 0.0019(16) 0.0131(17)
C16 0.066(2) 0.062(2) 0.066(2) -0.0027(17) 0.0136(17) 0.009(2)
C14 0.065(2) 0.0567(19) 0.0617(19) 0.0022(16) 0.0032(18) 0.0127(18)
C19 0.076(2) 0.051(2) 0.081(2) 0.0007(19) -0.001(2) 0.017(2)
C22 0.124(4) 0.061(2) 0.099(3) 0.015(2) -0.005(3) 0.013(2)
C20 0.169(4) 0.068(3) 0.093(3) -0.024(2) 0.012(3) 0.004(3)
C21 0.074(3) 0.091(3) 0.215(6) 0.026(3) -0.029(3) 0.011(3)
C1 0.098(3) 0.144(5) 0.045(2) 0.006(2) -0.006(2) -0.016(3)
C3 0.200(6) 0.155(5) 0.087(3) -0.039(3) -0.025(4) 0.004(6)
C4 0.182(6) 0.204(7) 0.101(3) 0.008(4) -0.067(4) 0.056(6)
C2 0.201(7) 0.366(12) 0.050(2) 0.007(4) 0.009(3) -0.116(8)

loop_
_geom_bond_atom_site_label_1
_geom_bond_atom_site_label_2
_geom_bond_distance
_geom_bond_site_symmetry_2
_geom_bond_publ_flag
O3 C11 1.336(4) . ?
O3 C8 1.461(3) . ?
O4 C11 1.208(4) . ?
O8 C18 1.345(4) . ?
O8 C19 1.461(4) . ?
O7 C18 1.213(3) . ?
O1 C5 1.318(3) . ?
O1 C1 1.490(4) . ?
N1 C18 1.366(4) . ?
N1 C6 1.455(3) . ?
N1 C10 1.463(4) . ?
O2 C5 1.182(4) . ?
O6 N2 1.210(4) . ?
C7 C8 1.504(4) . ?
C7 C6 1.533(4) . ?
C7 H7A 0.9700 . ?
C7 H7B 0.9700 . ?
C12 C13 1.376(4) . ?
C12 C17 1.390(4) . ?
C12 C11 1.497(4) . ?
N2 O5 1.207(4) . ?
N2 C15 1.486(4) . ?
C13 C14 1.378(4) . ?
C13 H13 0.9300 . ?
C15 C14 1.361(4) . ?
C15 C16 1.381(4) . ?
C17 C16 1.368(5) . ?
C17 H17 0.9300 . ?
C6 C5 1.520(4) . ?
C6 H6 0.9800 . ?
C10 C9 1.511(4) . ?
C10 H10A 0.9700 . ?
C10 H10B 0.9700 . ?
C8 C9 1.508(4) . ?
C8 H8 0.9800 . ?
C9 H9A 0.9700 . ?
C9 H9B 0.9700 . ?
C16 H16 0.9300 . ?
C14 H14 0.9300 . ?
C19 C20 1.496(5) . ?
C19 C22 1.506(5) . ?
C19 C21 1.517(6) . ?
C22 H22A 0.9600 . ?
C22 H22B 0.9600 . ?
C22 H22C 0.9600 . ?
C20 H20A 0.9600 . ?
C20 H20B 0.9600 . ?
C20 H20C 0.9600 . ?
C21 H21A 0.9600 . ?
C21 H21B 0.9600 . ?
C21 H21C 0.9600 . ?
C1 C3 1.489(7) . ?
C1 C2 1.504(7) . ?
C1 C4 1.523(7) . ?
C3 H3A 0.9600 . ?
C3 H3B 0.9600 . ?
C3 H3C 0.9600 . ?
C4 H4A 0.9600 . ?
C4 H4B 0.9600 . ?
C4 H4C 0.9600 . ?
C2 H2A 0.9600 . ?
C2 H2B 0.9600 . ?
C2 H2C 0.9600 . ?

loop_
_cod_related_entry_id
_cod_related_entry_database
_cod_related_entry_code
1 ChemSpider 21176810
